data_4107954
loop_
_publ_author_name
'William J. Evans'
'Benjamin M. Schmiege'
'Sara E. Lorenz'
'Kevin A. Miller'
'Timothy M. Champagne'
'Joseph W. Ziller'
'Antonio G. DiPasquale'
'Arnold L. Rheingold'

_publ_section_title
;
 Reductive Reactivity of the Organolanthanide Hydrides, [(C5Me5)2LnH]x,
 Leads to an sa-Allyl Cyclopentadienyl (\h5-C5Me4CH2-C5Me4CH2-\h3)2- and
 Trianionic Cyclooctatetraenyl (C8H7)3- Ligands
;
_journal_name_full 'Journal of the American Chemical Society'
_journal_page_first 8555
_journal_page_last 8563
_journal_paper_doi 10.1021/ja8011726
_journal_volume 130
_journal_year 2008
_chemical_formula_sum 'C66 H86 La2 S2'
_chemical_formula_weight 1221.29
_chemical_name_systematic
; 
 ? 
;
_space_group_IT_number 2
_symmetry_cell_setting triclinic
_symmetry_space_group_name_Hall '-P 1'
_symmetry_space_group_name_H-M 'P -1'
_atom_sites_solution_hydrogens geom
_atom_sites_solution_primary direct
_atom_sites_solution_secondary difmap
_audit_creation_method SHELXTL
_cell_angle_alpha 110.9480(10)
_cell_angle_beta 98.645(2)
_cell_angle_gamma 95.886(2)
_cell_formula_units_Z 1
_cell_length_a 10.3920(10)
_cell_length_b 10.6563(11)
_cell_length_c 14.8522(15)
_cell_measurement_temperature 163(2)
_cell_volume 1496.7(3)
_computing_cell_refinement 'Bruker SMART/SAINT'
_computing_data_collection 'Bruker SMART'
_computing_data_reduction 'Bruker SAINT'
_computing_molecular_graphics 'Bruker SHELXTL'
_computing_publication_material 'Bruker SHELXTL'
_computing_structure_refinement 'Bruker SHELXTL'
_computing_structure_solution 'Bruker SHELXTL'
_diffrn_ambient_temperature 163(2)
_diffrn_measured_fraction_theta_full 0.980
_diffrn_measured_fraction_theta_max 0.980
_diffrn_measurement_device_type 'CCD area detector'
_diffrn_measurement_method 'phi and omega scans'
_diffrn_radiation_monochromator graphite
_diffrn_radiation_source 'normal-focus sealed tube'
_diffrn_radiation_type MoK\a
_diffrn_radiation_wavelength 0.71073
_diffrn_reflns_av_R_equivalents 0.0189
_diffrn_reflns_av_sigmaI/netI 0.0202
_diffrn_reflns_limit_h_max 13
_diffrn_reflns_limit_h_min -13
_diffrn_reflns_limit_k_max 14
_diffrn_reflns_limit_k_min -14
_diffrn_reflns_limit_l_max 19
_diffrn_reflns_limit_l_min -19
_diffrn_reflns_number 19221
_diffrn_reflns_theta_full 28.29
_diffrn_reflns_theta_max 28.29
_diffrn_reflns_theta_min 2.01
_diffrn_standards_decay_% '< 1.0'
_diffrn_standards_interval_count 'initial 50 frames recollected'
_diffrn_standards_number '50 frames'
_exptl_absorpt_coefficient_mu 1.515
_exptl_absorpt_correction_T_max 0.7032
_exptl_absorpt_correction_T_min 0.5179
_exptl_absorpt_correction_type multi-scan
_exptl_absorpt_process_details 'Bruker SADABS'
_exptl_crystal_colour colorless
_exptl_crystal_density_diffrn 1.355
_exptl_crystal_density_meas ?
_exptl_crystal_description prism
_exptl_crystal_F_000 628
_exptl_crystal_size_max 0.50
_exptl_crystal_size_mid 0.30
_exptl_crystal_size_min 0.25
_refine_diff_density_max 1.259
_refine_diff_density_min -0.655
_refine_diff_density_rms 0.075
_refine_ls_extinction_method none
_refine_ls_goodness_of_fit_ref 1.055
_refine_ls_hydrogen_treatment constr
_refine_ls_matrix_type full
_refine_ls_number_parameters 280
_refine_ls_number_reflns 7281
_refine_ls_number_restraints 0
_refine_ls_restrained_S_all 1.055
_refine_ls_R_factor_all 0.0270
_refine_ls_R_factor_gt 0.0245
_refine_ls_shift/su_max 0.002
_refine_ls_shift/su_mean 0.000
_refine_ls_structure_factor_coef Fsqd
_refine_ls_weighting_details 'calc w=1/[\s^2^(Fo^2^)+(0.0337P)^2^+1.3306P] where P=(Fo^2^+2Fc^2^)/3'
_refine_ls_weighting_scheme calc
_refine_ls_wR_factor_gt 0.0627
_refine_ls_wR_factor_ref 0.0648
_reflns_number_gt 6812
_reflns_number_total 7281
_reflns_threshold_expression >2sigma(I)
_cod_data_source_file ja8011726-file006.cif
_cod_data_source_block kam32
_cod_depositor_comments
;
The following automatic conversions were performed:

'_exptl_crystal_density_meas' value 'n/a' was changed to '?' - the
value is perceived as not measured.

Automatic conversion script
Id: cif_fix_values 3008 2015-01-20 13:52:24Z robertas 
;
_cod_database_code 4107954

loop_
_symmetry_equiv_pos_as_xyz
'x, y, z'
'-x, -y, -z'

loop_
_atom_site_label
_atom_site_type_symbol
_atom_site_fract_x
_atom_site_fract_y
_atom_site_fract_z
_atom_site_U_iso_or_equiv
_atom_site_adp_type
_atom_site_occupancy
_atom_site_symmetry_multiplicity
_atom_site_calc_flag
_atom_site_refinement_flags
_atom_site_disorder_assembly
_atom_site_disorder_group
La1 La 0.553885(11) 0.622821(11) 0.188051(8) 0.02094(4) Uani 1 1 d . . .
S1 S 0.61435(5) 0.41633(5) 0.00644(4) 0.02763(11) Uani 1 1 d . . .
C1 C 0.3550(2) 0.4237(2) 0.18487(17) 0.0322(5) Uani 1 1 d . . .
C2 C 0.3209(2) 0.5480(2) 0.24131(19) 0.0340(5) Uani 1 1 d . . .
C3 C 0.4130(3) 0.6036(3) 0.33190(18) 0.0409(6) Uani 1 1 d . . .
C4 C 0.5056(3) 0.5146(3) 0.3286(2) 0.0440(6) Uani 1 1 d . . .
C5 C 0.4695(3) 0.4050(3) 0.2378(2) 0.0395(6) Uani 1 1 d . . .
C6 C 0.2749(4) 0.3256(4) 0.0876(2) 0.0655(11) Uani 1 1 d . . .
H6A H 0.2590 0.2343 0.0894 0.098 Uiso 1 1 calc R . .
H6B H 0.3231 0.3233 0.0354 0.098 Uiso 1 1 calc R . .
H6C H 0.1902 0.3551 0.0746 0.098 Uiso 1 1 calc R . .
C7 C 0.2024(3) 0.6081(4) 0.2167(3) 0.0706(11) Uani 1 1 d . . .
H7A H 0.1293 0.5769 0.2425 0.106 Uiso 1 1 calc R . .
H7B H 0.1764 0.5787 0.1451 0.106 Uiso 1 1 calc R . .
H7C H 0.2242 0.7078 0.2466 0.106 Uiso 1 1 calc R . .
C8 C 0.3967(5) 0.7199(4) 0.4214(3) 0.0827(15) Uani 1 1 d . . .
H8A H 0.3211 0.6919 0.4462 0.124 Uiso 1 1 calc R . .
H8B H 0.3816 0.7982 0.4037 0.124 Uiso 1 1 calc R . .
H8C H 0.4769 0.7455 0.4725 0.124 Uiso 1 1 calc R . .
C9 C 0.6154(4) 0.5209(5) 0.4103(3) 0.0913(16) Uani 1 1 d . . .
H9A H 0.6009 0.4378 0.4242 0.137 Uiso 1 1 calc R . .
H9B H 0.6161 0.6005 0.4697 0.137 Uiso 1 1 calc R . .
H9C H 0.7004 0.5283 0.3900 0.137 Uiso 1 1 calc R . .
C10 C 0.5328(4) 0.2785(4) 0.2021(4) 0.0826(15) Uani 1 1 d . . .
H10A H 0.4753 0.2003 0.2031 0.124 Uiso 1 1 calc R . .
H10B H 0.6186 0.2931 0.2453 0.124 Uiso 1 1 calc R . .
H10C H 0.5452 0.2605 0.1347 0.124 Uiso 1 1 calc R . .
C11 C 0.7925(2) 0.7970(2) 0.21178(16) 0.0291(4) Uani 1 1 d . . .
C12 C 0.6904(2) 0.8738(2) 0.20194(16) 0.0274(4) Uani 1 1 d . . .
C13 C 0.6349(2) 0.9048(2) 0.28786(16) 0.0291(4) Uani 1 1 d . . .
C14 C 0.7053(2) 0.8519(2) 0.35191(16) 0.0322(5) Uani 1 1 d . . .
C15 C 0.7998(2) 0.7823(2) 0.30373(17) 0.0323(5) Uani 1 1 d . . .
C16 C 0.8901(2) 0.7554(3) 0.14543(19) 0.0374(5) Uani 1 1 d . . .
H16A H 0.9782 0.7696 0.1856 0.056 Uiso 1 1 calc R . .
H16B H 0.8917 0.8107 0.1051 0.056 Uiso 1 1 calc R . .
H16C H 0.8636 0.6589 0.1025 0.056 Uiso 1 1 calc R . .
C17 C 0.6574(3) 0.9301(2) 0.12332(18) 0.0341(5) Uani 1 1 d . . .
H17A H 0.6418 1.0238 0.1535 0.051 Uiso 1 1 calc R . .
H17B H 0.5778 0.8737 0.0760 0.051 Uiso 1 1 calc R . .
H17C H 0.7312 0.9293 0.0892 0.051 Uiso 1 1 calc R . .
C18 C 0.5299(3) 0.9918(3) 0.31180(19) 0.0383(5) Uani 1 1 d . . .
H18A H 0.5702 1.0812 0.3626 0.057 Uiso 1 1 calc R . .
H18B H 0.4634 0.9474 0.3360 0.057 Uiso 1 1 calc R . .
H18C H 0.4878 1.0036 0.2524 0.057 Uiso 1 1 calc R . .
C19 C 0.7046(3) 0.8917(3) 0.45983(18) 0.0471(7) Uani 1 1 d . . .
H19A H 0.7781 0.9661 0.4984 0.071 Uiso 1 1 calc R . .
H19B H 0.7142 0.8131 0.4782 0.071 Uiso 1 1 calc R . .
H19C H 0.6210 0.9220 0.4731 0.071 Uiso 1 1 calc R . .
C20 C 0.9056(3) 0.7240(3) 0.3499(2) 0.0445(6) Uani 1 1 d . . .
H20A H 0.9885 0.7892 0.3736 0.067 Uiso 1 1 calc R . .
H20B H 0.9185 0.6384 0.3008 0.067 Uiso 1 1 calc R . .
H20C H 0.8783 0.7064 0.4053 0.067 Uiso 1 1 calc R . .
C21 C 0.73019(19) 0.3130(2) 0.02450(15) 0.0227(4) Uani 1 1 d . . .
C22 C 0.7277(2) 0.1840(2) -0.04478(19) 0.0351(5) Uani 1 1 d . . .
H22A H 0.6637 0.1506 -0.1044 0.042 Uiso 1 1 calc R . .
C23 C 0.8180(3) 0.1030(3) -0.0278(2) 0.0444(6) Uani 1 1 d . . .
H23A H 0.8155 0.0152 -0.0764 0.053 Uiso 1 1 calc R . .
C24 C 0.9103(3) 0.1484(3) 0.0580(2) 0.0449(6) Uani 1 1 d . . .
H24A H 0.9706 0.0920 0.0697 0.054 Uiso 1 1 calc R . .
C25 C 0.9147(3) 0.2759(3) 0.1266(2) 0.0483(7) Uani 1 1 d . . .
H25A H 0.9789 0.3082 0.1861 0.058 Uiso 1 1 calc R . .
C26 C 0.82656(13) 0.35897(14) 0.11045(9) 0.0385(5) Uani 1 1 d . . .
H26A H 0.8321 0.4479 0.1584 0.046 Uiso 1 1 calc R . .
C27 C 1.00568(13) 0.77873(14) 0.63026(9) 0.0375(8) Uiso 0.685(5) 1 d PR A 1
C28 C 0.97098(13) 0.90636(14) 0.67248(9) 0.0422(9) Uiso 0.685(5) 1 d PR A 1
H28A H 1.0286 0.9860 0.6796 0.051 Uiso 0.685(5) 1 calc PR A 1
C29 C 0.85197(13) 0.91746(14) 0.70427(9) 0.0520(11) Uiso 0.685(5) 1 d PR A 1
H29A H 0.8282 1.0047 0.7331 0.062 Uiso 0.685(5) 1 calc PR A 1
C30 C 0.76768(13) 0.80093(14) 0.69385(9) 0.0538(11) Uiso 0.685(5) 1 d PR A 1
H30A H 0.6863 0.8085 0.7156 0.065 Uiso 0.685(5) 1 calc PR A 1
C31 C 0.80240(13) 0.67329(14) 0.65164(9) 0.0405(9) Uiso 0.685(5) 1 d PR A 1
H31A H 0.7448 0.5936 0.6445 0.049 Uiso 0.685(5) 1 calc PR A 1
C32 C 0.92140(13) 0.66219(14) 0.61984(9) 0.0408(9) Uiso 0.685(5) 1 d PR A 1
H32A H 0.9451 0.5750 0.5910 0.049 Uiso 0.685(5) 1 calc PR A 1
C33 C 1.14218(13) 0.76557(14) 0.59511(9) 0.0615(13) Uiso 0.685(5) 1 d PR A 1
H33A H 1.1894 0.8565 0.6076 0.092 Uiso 0.685(5) 1 calc PR A 1
H33B H 1.1257 0.7100 0.5245 0.092 Uiso 0.685(5) 1 calc PR A 1
H33C H 1.1958 0.7220 0.6315 0.092 Uiso 0.685(5) 1 calc PR A 1
C27B C 0.87819(13) 0.79646(14) 0.66785(9) 0.050(2) Uiso 0.315(5) 1 d PR A 2
C28B C 0.85869(13) 0.65542(14) 0.63837(9) 0.0399(19) Uiso 0.315(5) 1 d PR A 2
H28B H 0.7787 0.6083 0.6428 0.048 Uiso 0.315(5) 1 calc PR A 2
C29B C 0.95628(13) 0.58337(14) 0.60245(9) 0.073(3) Uiso 0.315(5) 1 d PR A 2
H29B H 0.9430 0.4870 0.5823 0.088 Uiso 0.315(5) 1 calc PR A 2
C30B C 1.07337(13) 0.65237(14) 0.59601(9) 0.086(4) Uiso 0.315(5) 1 d PR A 2
H30B H 1.1401 0.6031 0.5715 0.103 Uiso 0.315(5) 1 calc PR A 2
C31B C 1.09286(13) 0.79341(14) 0.62549(9) 0.073(3) Uiso 0.315(5) 1 d PR A 2
H31B H 1.1729 0.8406 0.6211 0.087 Uiso 0.315(5) 1 calc PR A 2
C32B C 0.99527(13) 0.86546(14) 0.66141(9) 0.0315(16) Uiso 0.315(5) 1 d PR A 2
H32B H 1.0086 0.9619 0.6816 0.038 Uiso 0.315(5) 1 calc PR A 2
C33B C 0.76221(13) 0.84250(14) 0.69921(9) 0.070(3) Uiso 0.315(5) 1 d PR A 2
H33D H 0.6986 0.7644 0.6938 0.105 Uiso 0.315(5) 1 calc PR A 2
H33E H 0.7228 0.8877 0.6575 0.105 Uiso 0.315(5) 1 calc PR A 2
H33F H 0.7856 0.9070 0.7678 0.105 Uiso 0.315(5) 1 calc PR A 2

loop_
_atom_site_aniso_label
_atom_site_aniso_U_11
_atom_site_aniso_U_22
_atom_site_aniso_U_33
_atom_site_aniso_U_23
_atom_site_aniso_U_13
_atom_site_aniso_U_12
La1 0.02462(7) 0.02035(6) 0.01812(6) 0.00664(4) 0.00515(4) 0.00613(4)
S1 0.0319(3) 0.0298(3) 0.0222(2) 0.0080(2) 0.00507(19) 0.0169(2)
C1 0.0405(12) 0.0282(10) 0.0278(11) 0.0093(9) 0.0143(9) -0.0003(9)
C2 0.0339(11) 0.0370(12) 0.0427(13) 0.0224(11) 0.0193(10) 0.0132(9)
C3 0.0597(16) 0.0310(12) 0.0298(12) 0.0049(9) 0.0244(11) -0.0007(11)
C4 0.0432(14) 0.0611(17) 0.0370(13) 0.0335(13) 0.0042(11) -0.0002(12)
C5 0.0480(14) 0.0359(12) 0.0541(15) 0.0302(12) 0.0275(12) 0.0185(11)
C6 0.081(2) 0.0597(19) 0.0345(14) 0.0030(13) 0.0159(15) -0.0329(17)
C7 0.0440(17) 0.095(3) 0.119(3) 0.078(3) 0.041(2) 0.0364(18)
C8 0.126(4) 0.0458(18) 0.062(2) -0.0084(16) 0.066(2) -0.012(2)
C9 0.072(2) 0.140(4) 0.081(3) 0.089(3) -0.020(2) -0.020(3)
C10 0.103(3) 0.069(2) 0.143(4) 0.081(3) 0.091(3) 0.060(2)
C11 0.0262(10) 0.0279(10) 0.0279(10) 0.0063(8) 0.0032(8) 0.0001(8)
C12 0.0307(10) 0.0227(9) 0.0252(10) 0.0061(8) 0.0052(8) 0.0013(8)
C13 0.0343(11) 0.0220(9) 0.0265(10) 0.0036(8) 0.0082(8) 0.0029(8)
C14 0.0374(12) 0.0299(11) 0.0225(10) 0.0047(8) 0.0030(9) 0.0000(9)
C15 0.0305(11) 0.0329(11) 0.0280(11) 0.0087(9) -0.0006(9) 0.0017(9)
C16 0.0285(11) 0.0429(13) 0.0369(12) 0.0101(10) 0.0076(9) 0.0054(10)
C17 0.0422(13) 0.0305(11) 0.0340(12) 0.0148(9) 0.0126(10) 0.0084(9)
C18 0.0447(14) 0.0332(12) 0.0355(12) 0.0073(10) 0.0148(11) 0.0113(10)
C19 0.0603(17) 0.0463(15) 0.0243(12) 0.0058(11) 0.0052(11) -0.0038(13)
C20 0.0405(14) 0.0520(16) 0.0370(13) 0.0161(12) -0.0036(11) 0.0097(12)
C21 0.0223(9) 0.0269(9) 0.0232(9) 0.0123(8) 0.0068(7) 0.0089(7)
C22 0.0322(11) 0.0320(11) 0.0362(12) 0.0070(10) 0.0028(9) 0.0126(9)
C23 0.0419(14) 0.0340(13) 0.0590(17) 0.0154(12) 0.0119(12) 0.0193(11)
C24 0.0353(13) 0.0565(16) 0.0630(18) 0.0392(15) 0.0149(12) 0.0264(12)
C25 0.0374(13) 0.0694(19) 0.0414(14) 0.0267(14) -0.0033(11) 0.0192(13)
C26 0.0386(13) 0.0423(13) 0.0287(11) 0.0082(10) -0.0024(10) 0.0136(10)

loop_
_atom_type_symbol
_atom_type_description
_atom_type_scat_dispersion_real
_atom_type_scat_dispersion_imag
_atom_type_scat_source
C C 0.0033 0.0016 'International Tables Vol C Tables 4.2.6.8 and 6.1.1.4'
H H 0.0000 0.0000 'International Tables Vol C Tables 4.2.6.8 and 6.1.1.4'
S S 0.1246 0.1234 'International Tables Vol C Tables 4.2.6.8 and 6.1.1.4'
La La -0.2871 2.4523 'International Tables Vol C Tables 4.2.6.8 and 6.1.1.4'

loop_
_geom_angle_atom_site_label_1
_geom_angle_atom_site_label_2
_geom_angle_atom_site_label_3
_geom_angle
_geom_angle_site_symmetry_1
_geom_angle_site_symmetry_3
Cnt1 La1 S1 108.6 . .
Cnt2 La1 S1 115.2 . .
Cnt1 La1 S1 105.4 . 2_665
Cnt2 La1 S1 116.8 . 2_665
Cnt1 La1 Cnt2 129.1 . .
C5 La1 C2 48.23(7) . .
C5 La1 C1 29.09(8) . .
C2 La1 C1 29.21(7) . .
C5 La1 C13 136.13(8) . .
C2 La1 C13 108.18(7) . .
C1 La1 C13 137.09(7) . .
C5 La1 C4 29.04(9) . .
C2 La1 C4 48.24(8) . .
C1 La1 C4 47.90(8) . .
C13 La1 C4 107.19(8) . .
C5 La1 C3 47.93(7) . .
C2 La1 C3 29.27(8) . .
C1 La1 C3 47.90(7) . .
C13 La1 C3 92.50(7) . .
C4 La1 C3 29.10(9) . .
C5 La1 C12 160.72(8) . .
C2 La1 C12 133.61(7) . .
C1 La1 C12 161.74(7) . .
C13 La1 C12 29.35(6) . .
C4 La1 C12 133.11(8) . .
C3 La1 C12 121.84(7) . .
C5 La1 C11 138.46(8) . .
C2 La1 C11 154.56(7) . .
C1 La1 C11 167.52(7) . .
C13 La1 C11 48.13(6) . .
C4 La1 C11 122.33(7) . .
C3 La1 C11 129.07(7) . .
C12 La1 C11 29.20(6) . .
C5 La1 C15 114.22(8) . .
C2 La1 C15 131.30(7) . .
C1 La1 C15 141.13(7) . .
C13 La1 C15 47.91(7) . .
C4 La1 C15 93.58(8) . .
C3 La1 C15 102.44(8) . .
C12 La1 C15 47.97(7) . .
C11 La1 C15 29.00(7) . .
C5 La1 C14 113.26(8) . .
C2 La1 C14 107.50(7) . .
C1 La1 C14 129.15(7) . .
C13 La1 C14 29.03(7) . .
C4 La1 C14 85.28(8) . .
C3 La1 C14 81.87(7) . .
C12 La1 C14 47.91(6) . .
C11 La1 C14 47.69(7) . .
C15 La1 C14 28.79(7) . .
C5 La1 S1 107.85(6) . 2_665
C2 La1 S1 86.68(5) . 2_665
C1 La1 S1 82.75(5) . 2_665
C13 La1 S1 106.21(5) . 2_665
C4 La1 S1 130.27(6) . 2_665
C3 La1 S1 115.09(6) . 2_665
C12 La1 S1 91.28(5) . 2_665
C11 La1 S1 107.39(5) . 2_665
C15 La1 S1 136.06(5) . 2_665
C14 La1 S1 135.08(5) . 2_665
C5 La1 S1 87.02(6) . .
C2 La1 S1 115.42(5) . .
C1 La1 S1 88.29(5) . .
C13 La1 S1 133.61(5) . .
C4 La1 S1 113.16(7) . .
C3 La1 S1 133.70(5) . .
C12 La1 S1 104.36(5) . .
C11 La1 S1 89.99(5) . .
C15 La1 S1 106.55(5) . .
C14 La1 S1 134.89(5) . .
S1 La1 S1 62.841(17) 2_665 .
C21 S1 La1 125.30(7) . 2_665
C21 S1 La1 116.96(7) . .
La1 S1 La1 117.159(17) 2_665 .
C5 C1 C2 108.3(2) . .
C5 C1 C6 126.9(3) . .
C2 C1 C6 124.7(3) . .
C5 C1 La1 74.96(14) . .
C2 C1 La1 75.24(13) . .
C6 C1 La1 119.12(16) . .
C1 C2 C3 107.6(2) . .
C1 C2 C7 127.6(3) . .
C3 C2 C7 124.7(3) . .
C1 C2 La1 75.55(13) . .
C3 C2 La1 76.67(14) . .
C7 C2 La1 118.11(17) . .
C4 C3 C2 107.7(2) . .
C4 C3 C8 126.5(3) . .
C2 C3 C8 124.7(3) . .
C4 C3 La1 74.86(14) . .
C2 C3 La1 74.06(13) . .
C8 C3 La1 126.33(19) . .
C5 C4 C3 107.9(2) . .
C5 C4 C9 123.4(3) . .
C3 C4 C9 128.3(3) . .
C5 C4 La1 74.42(14) . .
C3 C4 La1 76.04(14) . .
C9 C4 La1 121.4(2) . .
C1 C5 C4 108.5(2) . .
C1 C5 C10 123.5(3) . .
C4 C5 C10 127.8(3) . .
C1 C5 La1 75.95(13) . .
C4 C5 La1 76.54(14) . .
C10 C5 La1 117.83(17) . .
C15 C11 C12 107.8(2) . .
C15 C11 C16 124.5(2) . .
C12 C11 C16 127.1(2) . .
C15 C11 La1 75.71(13) . .
C12 C11 La1 74.73(12) . .
C16 C11 La1 122.31(15) . .
C13 C12 C11 107.62(19) . .
C13 C12 C17 124.7(2) . .
C11 C12 C17 127.2(2) . .
C13 C12 La1 74.70(12) . .
C11 C12 La1 76.07(12) . .
C17 C12 La1 121.50(15) . .
C14 C13 C12 108.3(2) . .
C14 C13 C18 125.5(2) . .
C12 C13 C18 125.9(2) . .
C14 C13 La1 77.66(13) . .
C12 C13 La1 75.95(12) . .
C18 C13 La1 117.93(15) . .
C15 C14 C13 107.8(2) . .
C15 C14 C19 124.7(2) . .
C13 C14 C19 125.8(2) . .
C15 C14 La1 74.94(13) . .
C13 C14 La1 73.31(12) . .
C19 C14 La1 129.10(17) . .
C14 C15 C11 108.4(2) . .
C14 C15 C20 125.2(2) . .
C11 C15 C20 125.6(2) . .
C14 C15 La1 76.27(13) . .
C11 C15 La1 75.29(12) . .
C20 C15 La1 122.71(17) . .
C22 C21 C26 117.91(18) . .
C22 C21 S1 121.69(16) . .
C26 C21 S1 120.40(14) . .
C21 C22 C23 120.7(2) . .
C24 C23 C22 120.8(3) . .
C25 C24 C23 119.2(2) . .
C24 C25 C26 120.9(2) . .
C25 C26 C21 120.58(18) . .
C28 C27 C32 120.0 . .
C28 C27 C33 120.2 . .
C32 C27 C33 119.8 . .
C27 C28 C29 120.0 . .
C30 C29 C28 120.0 . .
C29 C30 C31 120.0 . .
C32 C31 C30 120.0 . .
C31 C32 C27 120.0 . .
C28B C27B C32B 120.0 . .
C28B C27B C33B 107.9 . .
C32B C27B C33B 132.1 . .
C27B C28B C29B 120.0 . .
C28B C29B C30B 120.0 . .
C31B C30B C29B 120.0 . .
C30B C31B C32B 120.0 . .
C31B C32B C27B 120.0 . .

loop_
_geom_bond_atom_site_label_1
_geom_bond_atom_site_label_2
_geom_bond_distance
_geom_bond_site_symmetry_2
La1 Cnt1 2.525 .
La1 Cnt2 2.560 .
La1 C5 2.776(2) .
La1 C2 2.785(2) .
La1 C1 2.789(2) .
La1 C13 2.803(2) .
La1 C4 2.803(2) .
La1 C3 2.818(2) .
La1 C12 2.819(2) .
La1 C11 2.836(2) .
La1 C15 2.841(2) .
La1 C14 2.858(2) .
La1 S1 3.0076(6) 2_665
La1 S1 3.0102(6) .
S1 C21 1.766(2) .
S1 La1 3.0075(6) 2_665
C1 C5 1.398(4) .
C1 C2 1.405(3) .
C1 C6 1.501(4) .
C2 C3 1.416(4) .
C2 C7 1.500(4) .
C3 C4 1.412(4) .
C3 C8 1.505(4) .
C4 C5 1.399(4) .
C4 C9 1.513(4) .
C5 C10 1.518(4) .
C11 C15 1.421(3) .
C11 C12 1.425(3) .
C11 C16 1.509(3) .
C12 C13 1.424(3) .
C12 C17 1.504(3) .
C13 C14 1.420(3) .
C13 C18 1.506(3) .
C14 C15 1.417(3) .
C14 C19 1.506(3) .
C15 C20 1.511(3) .
C21 C22 1.386(3) .
C21 C26 1.393(2) .
C22 C23 1.393(3) .
C23 C24 1.370(4) .
C24 C25 1.368(4) .
C25 C26 1.390(3) .
C27 C28 1.3899 .
C27 C32 1.3900 .
C27 C33 1.5860 .
C28 C29 1.3900 .
C29 C30 1.3900 .
C30 C31 1.3900 .
C31 C32 1.3900 .
C27B C28B 1.3899 .
C27B C32B 1.3900 .
C27B C33B 1.4271 .
C28B C29B 1.3900 .
C29B C30B 1.3900 .
C30B C31B 1.3900 .
C31B C32B 1.3900 .
